data_7207658
loop_
_publ_author_name
'Gattuso, Giuseppe'
'Notti, Anna'
'Pappalardo, Sebastiano'
'Parisi, Melchiorre F.'
'Pilati, Tullio'
'Terraneo, Giancarlo'

_publ_section_title
;
 Picturing the induced fit of calix[5]arenes upon n-alkylammonium cation
 binding
;
_journal_issue 8
_journal_name_full CrystEngComm
_journal_page_first 2621
_journal_paper_doi 10.1039/c2ce06719f
_journal_volume 14
_journal_year 2012
_chemical_formula_moiety 'C85 H120 O15, C7 H8'
_chemical_formula_sum 'C92 H128 O15'
_chemical_formula_weight 1473.94
_chemical_name_systematic
;
?
;
_space_group_IT_number 14
_symmetry_cell_setting monoclinic
_symmetry_space_group_name_Hall '-P 2ybc'
_symmetry_space_group_name_H-M 'P 1 21/c 1'
_atom_sites_solution_hydrogens geom
_atom_sites_solution_primary direct
_atom_sites_solution_secondary difmap
_audit_creation_method SHELXL-97
_cell_angle_alpha 90.00
_cell_angle_beta 107.795(10)
_cell_angle_gamma 90.00
_cell_formula_units_Z 4
_cell_length_a 14.583(2)
_cell_length_b 27.006(4)
_cell_length_c 23.412(4)
_cell_measurement_reflns_used 7300
_cell_measurement_temperature 123(2)
_cell_measurement_theta_max 23.87
_cell_measurement_theta_min 2.37
_cell_volume 8779(2)
_computing_cell_refinement 'Bruker SAINT'
_computing_data_collection 'Bruker APEX2'
_computing_data_reduction 'Bruker SAINT'
_computing_molecular_graphics
;
ORTEP-3 (Farrugia, L.J. (1997) Jour. Appl. Cryst. 30, 565)
Mercury (Macrae, C. F., Edgington, P. R., McCabe, P., Pidcock, E.,
Shields, G. P., Taylor, R., Towler, M. & van de Streek, J. (2006).
J. Appl. Cryst. 39, 453-457
;
_computing_publication_material SHELXTL
_computing_structure_refinement 'SHELXL (Sheldrick, G. M. (2008). Acta Cryst. A64, 112-122)'
_computing_structure_solution
;
SIR2002 (Burla, M. C., Camalli, M., Carrozzini, B., Cascarano, G. L.,
Giacovazzo, C., Polidori, G. & Spagna, R. (2003).
J. Appl. Cryst. 36, 1103.)
;
_diffrn_ambient_temperature 123(2)
_diffrn_measured_fraction_theta_full 0.999
_diffrn_measured_fraction_theta_max 0.999
_diffrn_measurement_device_type 'Bruker APEX-II CCD'
_diffrn_measurement_method '\f and \w scans'
_diffrn_radiation_monochromator graphite
_diffrn_radiation_source 'fine-focus sealed tube'
_diffrn_radiation_type MoK\a
_diffrn_radiation_wavelength 0.71073
_diffrn_reflns_av_R_equivalents 0.0483
_diffrn_reflns_av_sigmaI/netI 0.0524
_diffrn_reflns_limit_h_max 17
_diffrn_reflns_limit_h_min -17
_diffrn_reflns_limit_k_max 32
_diffrn_reflns_limit_k_min -32
_diffrn_reflns_limit_l_max 27
_diffrn_reflns_limit_l_min -27
_diffrn_reflns_number 82548
_diffrn_reflns_theta_full 25.00
_diffrn_reflns_theta_max 25.00
_diffrn_reflns_theta_min 1.18
_diffrn_standards_decay_% 0.00
_exptl_absorpt_coefficient_mu 0.074
_exptl_absorpt_correction_type none
_exptl_crystal_colour colourless
_exptl_crystal_density_diffrn 1.115
_exptl_crystal_density_method 'not measured'
_exptl_crystal_description block
_exptl_crystal_F_000 3200
_exptl_crystal_size_max 0.42
_exptl_crystal_size_mid 0.21
_exptl_crystal_size_min 0.19
_refine_diff_density_max 0.425
_refine_diff_density_min -0.317
_refine_diff_density_rms 0.037
_refine_ls_extinction_method none
_refine_ls_goodness_of_fit_ref 0.958
_refine_ls_hydrogen_treatment noref
_refine_ls_matrix_type full
_refine_ls_number_parameters 1058
_refine_ls_number_reflns 15443
_refine_ls_number_restraints 337
_refine_ls_restrained_S_all 0.959
_refine_ls_R_factor_all 0.0731
_refine_ls_R_factor_gt 0.0414
_refine_ls_shift/su_max 0.001
_refine_ls_shift/su_mean 0.000
_refine_ls_structure_factor_coef Fsqd
_refine_ls_weighting_details 'w=1/[\s^2^(Fo^2^)+(0.0555P)^2^] where P=(Fo^2^+2Fc^2^)/3'
_refine_ls_weighting_scheme calc
_refine_ls_wR_factor_gt 0.0973
_refine_ls_wR_factor_ref 0.1070
_reflns_number_gt 10019
_reflns_number_total 15443
_reflns_threshold_expression I>2\s(I)
_cod_data_source_file c2ce06719f.txt
_cod_data_source_block re291lt
_cod_original_sg_symbol_H-M 'P 21/c'
_cod_database_code 7207658

loop_
_symmetry_equiv_pos_as_xyz
'x, y, z'
'-x, y+1/2, -z+1/2'
'-x, -y, -z'
'x, -y-1/2, z-1/2'

loop_
_atom_site_label
_atom_site_type_symbol
_atom_site_fract_x
_atom_site_fract_y
_atom_site_fract_z
_atom_site_U_iso_or_equiv
_atom_site_adp_type
_atom_site_occupancy
_atom_site_symmetry_multiplicity
_atom_site_calc_flag
_atom_site_refinement_flags
_atom_site_disorder_assembly
_atom_site_disorder_group
O1 O 0.30612(7) 0.24196(4) 0.15306(5) 0.0213(3) Uani 1 1 d . . .
O2 O 0.39921(9) 0.21088(5) 0.07582(5) 0.0387(3) Uani 1 1 d . . .
O3 O 0.52073(8) 0.18024(5) 0.15218(5) 0.0337(3) Uani 1 1 d . . .
O4 O 0.41122(8) 0.24079(4) 0.33371(5) 0.0242(3) Uani 1 1 d . . .
O5 O 0.52793(9) 0.29632(5) 0.28404(6) 0.0381(3) Uani 1 1 d . . .
O6 O 0.65918(8) 0.27016(5) 0.35741(5) 0.0335(3) Uani 1 1 d . . .
O7 O 0.37909(8) 0.12554(4) 0.39890(5) 0.0247(3) Uani 1 1 d . . .
O8 O 0.43943(9) 0.12025(5) 0.26452(5) 0.0338(3) Uani 1 1 d . . .
O9 O 0.51360(9) 0.10116(5) 0.36135(5) 0.0375(3) Uani 1 1 d . . .
O10 O 0.28911(8) 0.01314(4) 0.30077(5) 0.0225(3) Uani 1 1 d . . .
O11 O 0.42240(13) -0.02821(7) 0.39879(7) 0.0870(7) Uani 1 1 d . . .
O12 O 0.44557(9) -0.09031(5) 0.34247(5) 0.0433(4) Uani 1 1 d . . .
O13 O 0.26659(8) 0.06037(4) 0.17706(5) 0.0249(3) Uani 1 1 d . . .
O14 O 0.33556(9) -0.03140(5) 0.15462(6) 0.0351(3) Uani 1 1 d . . .
O15 O 0.46219(8) 0.00728(5) 0.13770(6) 0.0345(3) Uani 1 1 d . . .
C1 C 0.18361(11) 0.18657(6) 0.16392(7) 0.0199(4) Uani 1 1 d . . .
C2 C 0.11438(12) 0.17538(6) 0.19130(7) 0.0218(4) Uani 1 1 d . . .
H2 H 0.0779 0.1459 0.1801 0.026 Uiso 1 1 calc R . .
C3 C 0.09626(11) 0.20584(6) 0.23472(7) 0.0210(4) Uani 1 1 d . . .
C4 C 0.15178(11) 0.24794(6) 0.25079(7) 0.0215(4) Uani 1 1 d . . .
H4 H 0.1402 0.2694 0.2800 0.026 Uiso 1 1 calc R . .
C5 C 0.22454(11) 0.26034(6) 0.22575(7) 0.0195(4) Uani 1 1 d . . .
C6 C 0.23839(11) 0.22958(6) 0.18179(7) 0.0191(4) Uani 1 1 d . . .
C7 C 0.28910(12) 0.30508(6) 0.24943(7) 0.0214(4) Uani 1 1 d . . .
H7A H 0.3521 0.3006 0.2423 0.026 Uiso 1 1 calc R . .
H7B H 0.2587 0.3355 0.2285 0.026 Uiso 1 1 calc R . .
C8 C 0.30304(11) 0.30949(6) 0.31581(7) 0.0204(4) Uani 1 1 d . . .
C9 C 0.24826(12) 0.34278(6) 0.33713(7) 0.0211(4) Uani 1 1 d . . .
H9 H 0.2141 0.3682 0.3113 0.025 Uiso 1 1 calc R . .
C10 C 0.24202(12) 0.33993(6) 0.39519(7) 0.0216(4) Uani 1 1 d . . .
C11 C 0.29029(12) 0.30137(6) 0.43104(7) 0.0231(4) Uani 1 1 d . . .
H11 H 0.2861 0.2986 0.4706 0.028 Uiso 1 1 calc R . .
C12 C 0.34443(11) 0.26664(6) 0.41166(7) 0.0214(4) Uani 1 1 d . . .
C13 C 0.35534(11) 0.27355(6) 0.35505(7) 0.0204(4) Uani 1 1 d . . .
C14 C 0.38200(12) 0.22120(6) 0.45020(7) 0.0237(4) Uani 1 1 d . . .
H14A H 0.4121 0.2320 0.4922 0.028 Uiso 1 1 calc R . .
H14B H 0.4327 0.2055 0.4363 0.028 Uiso 1 1 calc R . .
C15 C 0.30490(12) 0.18270(6) 0.44888(7) 0.0215(4) Uani 1 1 d . . .
C16 C 0.23643(12) 0.19171(6) 0.47833(7) 0.0245(4) Uani 1 1 d . . .
H16 H 0.2349 0.2234 0.4957 0.029 Uiso 1 1 calc R . .
C17 C 0.17042(12) 0.15611(6) 0.48324(7) 0.0238(4) Uani 1 1 d . . .
C18 C 0.17732(12) 0.10942(6) 0.45931(7) 0.0234(4) Uani 1 1 d . . .
H18 H 0.1347 0.0841 0.4637 0.028 Uiso 1 1 calc R . .
C19 C 0.24345(12) 0.09814(6) 0.42937(7) 0.0208(4) Uani 1 1 d . . .
C20 C 0.30600(11) 0.13597(6) 0.42356(7) 0.0215(4) Uani 1 1 d . . .
C21 C 0.25364(12) 0.04550(6) 0.40882(7) 0.0236(4) Uani 1 1 d . . .
H21A H 0.2558 0.0227 0.4423 0.028 Uiso 1 1 calc R . .
H21B H 0.3162 0.0428 0.4007 0.028 Uiso 1 1 calc R . .
C22 C 0.17459(12) 0.02796(6) 0.35328(7) 0.0214(4) Uani 1 1 d . . .
C23 C 0.07917(12) 0.02513(6) 0.35416(8) 0.0250(4) Uani 1 1 d . . .
H23 H 0.0653 0.0346 0.3897 0.030 Uiso 1 1 calc R . .
C24 C 0.00390(12) 0.00909(6) 0.30549(8) 0.0258(4) Uani 1 1 d . . .
C25 C 0.02677(12) -0.00309(6) 0.25350(8) 0.0245(4) Uani 1 1 d . . .
H25 H -0.0237 -0.0131 0.2191 0.029 Uiso 1 1 calc R . .
C26 C 0.11962(12) -0.00126(6) 0.24980(7) 0.0206(4) Uani 1 1 d . . .
C27 C 0.19385(12) 0.01275(6) 0.30123(7) 0.0205(4) Uani 1 1 d . . .
C28 C 0.13630(12) -0.01317(6) 0.19009(7) 0.0217(4) Uani 1 1 d . . .
H28A H 0.2055 -0.0203 0.1971 0.026 Uiso 1 1 calc R . .
H28B H 0.0994 -0.0432 0.1728 0.026 Uiso 1 1 calc R . .
C29 C 0.10604(12) 0.02910(6) 0.14561(7) 0.0204(4) Uani 1 1 d . . .
C30 C 0.01057(12) 0.03420(6) 0.11026(7) 0.0238(4) Uani 1 1 d . . .
H30 H -0.0345 0.0096 0.1129 0.029 Uiso 1 1 calc R . .
C31 C -0.02174(12) 0.07370(6) 0.07125(7) 0.0236(4) Uani 1 1 d . . .
C32 C 0.04545(12) 0.11012(6) 0.07083(7) 0.0225(4) Uani 1 1 d . . .
H32 H 0.0253 0.1379 0.0452 0.027 Uiso 1 1 calc R . .
C33 C 0.14103(12) 0.10743(6) 0.10654(7) 0.0209(4) Uani 1 1 d . . .
C34 C 0.17177(11) 0.06506(6) 0.14109(7) 0.0196(4) Uani 1 1 d . . .
C35 C 0.20189(12) 0.15371(6) 0.11558(7) 0.0240(4) Uani 1 1 d . . .
H35A H 0.1866 0.1723 0.0774 0.029 Uiso 1 1 calc R . .
H35B H 0.2708 0.1444 0.1274 0.029 Uiso 1 1 calc R . .
C36 C 0.02139(12) 0.19032(6) 0.26519(7) 0.0237(4) Uani 1 1 d . . .
C37 C 0.05602(13) 0.14260(7) 0.30037(8) 0.0344(5) Uani 1 1 d . . .
H37A H 0.0615 0.1164 0.2727 0.052 Uiso 1 1 calc R . .
H37B H 0.0097 0.1326 0.3210 0.052 Uiso 1 1 calc R . .
H37C H 0.1191 0.1483 0.3300 0.052 Uiso 1 1 calc R . .
C38 C -0.07646(12) 0.18063(7) 0.21853(8) 0.0355(5) Uani 1 1 d . . .
H38A H -0.0697 0.1546 0.1910 0.053 Uiso 1 1 calc R . .
H38B H -0.0995 0.2111 0.1959 0.053 Uiso 1 1 calc R . .
H38C H -0.1228 0.1701 0.2389 0.053 Uiso 1 1 calc R . .
C39 C 0.00805(14) 0.22945(7) 0.30889(9) 0.0405(5) Uani 1 1 d . . .
H39A H -0.0404 0.2181 0.3272 0.061 Uiso 1 1 calc R . .
H39B H -0.0134 0.2605 0.2873 0.061 Uiso 1 1 calc R . .
H39C H 0.0694 0.2349 0.3403 0.061 Uiso 1 1 calc R . .
C40 C 0.17770(12) 0.37389(6) 0.41877(7) 0.0248(4) Uani 1 1 d . . .
C41 C 0.23807(14) 0.39966(7) 0.47632(8) 0.0328(5) Uani 1 1 d . . .
H41A H 0.2709 0.3747 0.5059 0.049 Uiso 1 1 calc R . .
H41B H 0.1959 0.4197 0.4927 0.049 Uiso 1 1 calc R . .
H41C H 0.2860 0.4211 0.4672 0.049 Uiso 1 1 calc R . .
C42 C 0.09922(13) 0.34240(7) 0.43228(9) 0.0350(5) Uani 1 1 d . . .
H42A H 0.1293 0.3178 0.4631 0.053 Uiso 1 1 calc R . .
H42B H 0.0615 0.3254 0.3956 0.053 Uiso 1 1 calc R . .
H42C H 0.0568 0.3638 0.4467 0.053 Uiso 1 1 calc R . .
C43 C 0.12703(14) 0.41330(7) 0.37313(8) 0.0334(5) Uani 1 1 d . . .
H43A H 0.0857 0.4335 0.3899 0.050 Uiso 1 1 calc R . .
H43B H 0.0877 0.3972 0.3363 0.050 Uiso 1 1 calc R . .
H43C H 0.1753 0.4345 0.3639 0.050 Uiso 1 1 calc R . .
C44 C 0.09780(13) 0.16564(7) 0.51763(8) 0.0294(4) Uani 1 1 d . . .
C45 C 0.1365(2) 0.14296(12) 0.57959(11) 0.0918(11) Uani 1 1 d . . .
H45A H 0.1985 0.1582 0.6009 0.138 Uiso 1 1 calc R . .
H45B H 0.1453 0.1073 0.5759 0.138 Uiso 1 1 calc R . .
H45C H 0.0907 0.1487 0.6020 0.138 Uiso 1 1 calc R . .
C46 C 0.08353(18) 0.22046(8) 0.52592(12) 0.0607(7) Uani 1 1 d . . .
H46A H 0.0620 0.2367 0.4866 0.091 Uiso 1 1 calc R . .
H46B H 0.1445 0.2352 0.5500 0.091 Uiso 1 1 calc R . .
H46C H 0.0348 0.2250 0.5465 0.091 Uiso 1 1 calc R . .
C47 C 0.00049(17) 0.14388(11) 0.48428(14) 0.0909(11) Uani 1 1 d . . .
H47A H -0.0457 0.1518 0.5058 0.136 Uiso 1 1 calc R . .
H47B H 0.0062 0.1078 0.4817 0.136 Uiso 1 1 calc R . .
H47C H -0.0220 0.1579 0.4438 0.136 Uiso 1 1 calc R . .
C48 C -0.10032(12) 0.00539(7) 0.30663(8) 0.0302(4) Uani 1 1 d . . .
C49 C -0.13706(14) -0.04758(7) 0.29259(9) 0.0395(5) Uani 1 1 d . . .
H49A H -0.0970 -0.0701 0.3229 0.059 Uiso 1 1 calc R . .
H49B H -0.1338 -0.0571 0.2529 0.059 Uiso 1 1 calc R . .
H40C H -0.2039 -0.0496 0.2930 0.059 Uiso 1 1 calc R . .
C50 C -0.16349(14) 0.04034(8) 0.25909(10) 0.0463(6) Uani 1 1 d . . .
H50A H -0.2306 0.0375 0.2588 0.069 Uiso 1 1 calc R . .
H50B H -0.1588 0.0313 0.2195 0.069 Uiso 1 1 calc R . .
H50C H -0.1415 0.0745 0.2685 0.069 Uiso 1 1 calc R . .
C51 C -0.10990(15) 0.01902(9) 0.36782(9) 0.0510(6) Uani 1 1 d . . .
H51A H -0.0680 -0.0024 0.3987 0.077 Uiso 1 1 calc R . .
H51B H -0.1769 0.0146 0.3672 0.077 Uiso 1 1 calc R . .
H51C H -0.0910 0.0537 0.3769 0.077 Uiso 1 1 calc R . .
C52 C -0.12603(12) 0.07696(7) 0.03018(8) 0.0318(5) Uani 1 1 d . . .
C53 C -0.12932(18) 0.06046(15) -0.03108(12) 0.1248(16) Uani 1 1 d . . .
H53A H -0.1945 0.0652 -0.0586 0.187 Uiso 1 1 calc R . .
H53B H -0.1120 0.0253 -0.0300 0.187 Uiso 1 1 calc R . .
H53C H -0.0836 0.0800 -0.0449 0.187 Uiso 1 1 calc R . .
C54 C -0.19433(15) 0.04747(11) 0.05495(13) 0.0910(11) Uani 1 1 d . . .
H54A H -0.2610 0.0551 0.0317 0.137 Uiso 1 1 calc R . .
H54B H -0.1836 0.0563 0.0971 0.137 Uiso 1 1 calc R . .
H54C H -0.1824 0.0120 0.0520 0.137 Uiso 1 1 calc R . .
C55 C -0.16341(17) 0.12986(9) 0.02708(13) 0.0809(9) Uani 1 1 d . . .
H55A H -0.1259 0.1512 0.0087 0.121 Uiso 1 1 calc R . .
H55B H -0.1570 0.1417 0.0677 0.121 Uiso 1 1 calc R . .
H55C H -0.2313 0.1307 0.0028 0.121 Uiso 1 1 calc R . .
C56 C 0.39710(11) 0.21819(6) 0.17768(7) 0.0226(4) Uani 1 1 d . . .
H56A H 0.3894 0.1885 0.2006 0.027 Uiso 1 1 calc R . .
H56B H 0.4425 0.2411 0.2055 0.027 Uiso 1 1 calc R . .
C57 C 0.43646(12) 0.20337(6) 0.12809(8) 0.0234(4) Uani 1 1 d . . .
C58 C 0.57984(13) 0.16242(7) 0.11517(8) 0.0342(5) Uani 1 1 d . . .
C59 C 0.61609(18) 0.20603(9) 0.08911(13) 0.0729(8) Uani 1 1 d . . .
H59A H 0.5625 0.2215 0.0583 0.109 Uiso 1 1 calc R . .
H59B H 0.6651 0.1951 0.0711 0.109 Uiso 1 1 calc R . .
H59C H 0.6445 0.2301 0.1209 0.109 Uiso 1 1 calc R . .
C60 C 0.66086(16) 0.13546(10) 0.16113(10) 0.0654(7) Uani 1 1 d . . .
H60A H 0.6962 0.1589 0.1920 0.098 Uiso 1 1 calc R . .
H60B H 0.7048 0.1211 0.1412 0.098 Uiso 1 1 calc R . .
H60C H 0.6339 0.1090 0.1798 0.098 Uiso 1 1 calc R . .
C61 C 0.52396(15) 0.12595(8) 0.06887(10) 0.0515(6) Uani 1 1 d . . .
H61A H 0.4941 0.1012 0.0881 0.077 Uiso 1 1 calc R . .
H61B H 0.5677 0.1094 0.0504 0.077 Uiso 1 1 calc R . .
H61C H 0.4738 0.1435 0.0379 0.077 Uiso 1 1 calc R . .
C62 C 0.51207(12) 0.24350(7) 0.36363(8) 0.0290(4) Uani 1 1 d . . .
H62A H 0.5390 0.2096 0.3695 0.035 Uiso 1 1 calc R . .
H62B H 0.5228 0.2585 0.4037 0.035 Uiso 1 1 calc R . .
C63 C 0.56492(12) 0.27373(7) 0.32909(8) 0.0273(4) Uani 1 1 d . . .
C64 C 0.73122(13) 0.29227(7) 0.33175(9) 0.0367(5) Uani 1 1 d . . .
C65 C 0.71678(16) 0.34752(8) 0.32457(12) 0.0589(7) Uani 1 1 d . . .
H65A H 0.6579 0.3544 0.2916 0.088 Uiso 1 1 calc R . .
H65B H 0.7721 0.3624 0.3156 0.088 Uiso 1 1 calc R . .
H65C H 0.7109 0.3617 0.3618 0.088 Uiso 1 1 calc R . .
C66 C 0.72466(15) 0.26632(9) 0.27327(10) 0.0538(6) Uani 1 1 d . . .
H66A H 0.7308 0.2305 0.2800 0.081 Uiso 1 1 calc R . .
H66B H 0.7767 0.2780 0.2583 0.081 Uiso 1 1 calc R . .
H66C H 0.6623 0.2737 0.2437 0.081 Uiso 1 1 calc R . .
C67 C 0.82503(13) 0.28009(9) 0.37927(10) 0.0522(6) Uani 1 1 d . . .
H67A H 0.8260 0.2957 0.4173 0.078 Uiso 1 1 calc R . .
H67B H 0.8790 0.2926 0.3667 0.078 Uiso 1 1 calc R . .
H67C H 0.8309 0.2441 0.3846 0.078 Uiso 1 1 calc R . .
C68 C 0.35266(12) 0.12748(6) 0.33518(7) 0.0242(4) Uani 1 1 d . . .
H68A H 0.3278 0.1608 0.3210 0.029 Uiso 1 1 calc R . .
H68B H 0.3013 0.1030 0.3176 0.029 Uiso 1 1 calc R . .
C69 C 0.43951(13) 0.11619(6) 0.31588(8) 0.0261(4) Uani 1 1 d . . .
C70 C 0.60385(13) 0.08286(8) 0.35256(9) 0.0404(5) Uani 1 1 d . . .
C71 C 0.58250(14) 0.03975(7) 0.30951(9) 0.0427(5) Uani 1 1 d . . .
H71A H 0.5405 0.0162 0.3213 0.064 Uiso 1 1 calc R . .
H71B H 0.6429 0.0233 0.3105 0.064 Uiso 1 1 calc R . .
H71C H 0.5503 0.0518 0.2688 0.064 Uiso 1 1 calc R . .
C72 C 0.65914(16) 0.06572(10) 0.41580(10) 0.0642(7) Uani 1 1 d . . .
H72A H 0.6712 0.0941 0.4432 0.096 Uiso 1 1 calc R . .
H72B H 0.7207 0.0511 0.4158 0.096 Uiso 1 1 calc R . .
H72C H 0.6211 0.0409 0.4291 0.096 Uiso 1 1 calc R . .
C73 C 0.65441(15) 0.12480(8) 0.33151(11) 0.0556(6) Uani 1 1 d . . .
H73A H 0.6146 0.1360 0.2919 0.083 Uiso 1 1 calc R . .
H73B H 0.7167 0.1132 0.3290 0.083 Uiso 1 1 calc R . .
H73C H 0.6646 0.1523 0.3600 0.083 Uiso 1 1 calc R . .
C74 C 0.32872(12) -0.03426(6) 0.29557(7) 0.0266(4) Uani 1 1 d . . .
H74A H 0.3583 -0.0334 0.2627 0.032 Uiso 1 1 calc R . .
H74B H 0.2764 -0.0591 0.2850 0.032 Uiso 1 1 calc R . .
C75 C 0.40329(13) -0.04952(7) 0.35269(8) 0.0299(4) Uani 1 1 d . . .
C76 C 0.51971(15) -0.11630(7) 0.39108(9) 0.0434(6) Uani 1 1 d . . .
C77 C 0.5425(2) -0.16075(11) 0.35989(14) 0.1369(17) Uani 1 1 d . . .
H77A H 0.4838 -0.1802 0.3429 0.205 Uiso 1 1 calc R . .
H77B H 0.5907 -0.1811 0.3887 0.205 Uiso 1 1 calc R . .
H77C H 0.5679 -0.1501 0.3277 0.205 Uiso 1 1 calc R . .
C78 C 0.60536(15) -0.08441(9) 0.41466(11) 0.0606(7) Uani 1 1 d . . .
H78A H 0.6282 -0.0735 0.3815 0.091 Uiso 1 1 calc R . .
H78B H 0.6564 -0.1032 0.4436 0.091 Uiso 1 1 calc R . .
H78C H 0.5883 -0.0555 0.4345 0.091 Uiso 1 1 calc R . .
C79 C 0.47654(19) -0.13038(13) 0.43968(14) 0.1133(13) Uani 1 1 d . . .
H79A H 0.4637 -0.1004 0.4595 0.170 Uiso 1 1 calc R . .
H79B H 0.5217 -0.1516 0.4692 0.170 Uiso 1 1 calc R . .
H79C H 0.4161 -0.1483 0.4219 0.170 Uiso 1 1 calc R . .
C80 C 0.33860(12) 0.05772(7) 0.14763(8) 0.0269(4) Uani 1 1 d . . .
H80A H 0.3924 0.0801 0.1680 0.032 Uiso 1 1 calc R . .
H80B H 0.3111 0.0692 0.1057 0.032 Uiso 1 1 calc R . .
C81 C 0.37670(12) 0.00568(7) 0.14763(7) 0.0265(4) Uani 1 1 d . . .
C82 C 0.51647(13) -0.03895(7) 0.13468(9) 0.0377(5) Uani 1 1 d . . .
C83 C 0.54090(16) -0.06606(8) 0.19368(9) 0.0534(6) Uani 1 1 d . . .
H83A H 0.5735 -0.0434 0.2263 0.080 Uiso 1 1 calc R . .
H83B H 0.5834 -0.0940 0.1930 0.080 Uiso 1 1 calc R . .
H83C H 0.4816 -0.0784 0.2001 0.080 Uiso 1 1 calc R . .
C84 C 0.45894(15) -0.07062(9) 0.08257(9) 0.0528(6) Uani 1 1 d . . .
H84A H 0.4025 -0.0842 0.0915 0.079 Uiso 1 1 calc R . .
H84B H 0.4993 -0.0978 0.0763 0.079 Uiso 1 1 calc R . .
H84C H 0.4379 -0.0503 0.0462 0.079 Uiso 1 1 calc R . .
C85 C 0.60650(16) -0.01894(9) 0.12328(13) 0.0669(8) Uani 1 1 d . . .
H85A H 0.5886 -0.0010 0.0851 0.100 Uiso 1 1 calc R . .
H85B H 0.6493 -0.0465 0.1216 0.100 Uiso 1 1 calc R . .
H85C H 0.6397 0.0036 0.1558 0.100 Uiso 1 1 calc R . .
C86A C 0.2082(3) 0.82046(13) 0.43828(15) 0.0443(10) Uani 0.721(4) 1 d PDU A 1
C87A C 0.1363(3) 0.78992(14) 0.40468(18) 0.0519(11) Uani 0.721(4) 1 d PDU A 1
H87A H 0.1322 0.7567 0.4172 0.062 Uiso 0.721(4) 1 calc PR A 1
C88A C 0.0705(3) 0.80715(17) 0.3533(2) 0.0608(13) Uani 0.721(4) 1 d PDU A 1
H88A H 0.0210 0.7857 0.3307 0.073 Uiso 0.721(4) 1 calc PR A 1
C89A C 0.0748(3) 0.85497(17) 0.3336(2) 0.0591(13) Uani 0.721(4) 1 d PDU A 1
H89A H 0.0294 0.8663 0.2975 0.071 Uiso 0.721(4) 1 calc PR A 1
C90A C 0.1455(3) 0.88599(15) 0.36687(19) 0.0506(11) Uani 0.721(4) 1 d PDU A 1
H90A H 0.1489 0.9192 0.3542 0.061 Uiso 0.721(4) 1 calc PR A 1
C91A C 0.2122(3) 0.86871(14) 0.41913(17) 0.0462(11) Uani 0.721(4) 1 d PDU A 1
H91A H 0.2612 0.8903 0.4420 0.055 Uiso 0.721(4) 1 calc PR A 1
C92A C 0.2818(3) 0.80268(14) 0.49518(14) 0.0840(15) Uani 0.721(4) 1 d PDU A 1
H92A H 0.3264 0.8297 0.5126 0.126 Uiso 0.3604(19) 1 calc PR A 1
H92B H 0.3177 0.7747 0.4859 0.126 Uiso 0.3604(19) 1 calc PR A 1
H92C H 0.2489 0.7921 0.5239 0.126 Uiso 0.3604(19) 1 calc PR A 1
H92D H 0.2690 0.7680 0.5023 0.126 Uiso 0.3604(19) 1 calc PR A 1
H92E H 0.2777 0.8229 0.5290 0.126 Uiso 0.3604(19) 1 calc PR A 1
H92F H 0.3465 0.8056 0.4911 0.126 Uiso 0.3604(19) 1 calc PR A 1
C86B C 0.1521(6) 0.8024(3) 0.4164(4) 0.050(2) Uani 0.279(4) 1 d PDU A 2
C87B C 0.0731(7) 0.8019(4) 0.3659(4) 0.050(2) Uani 0.279(4) 1 d PDU A 2
H87B H 0.0324 0.7737 0.3566 0.060 Uiso 0.279(4) 1 calc PR A 2
C88B C 0.0537(8) 0.8428(4) 0.3291(5) 0.053(2) Uani 0.279(4) 1 d PDU A 2
H88B H -0.0007 0.8430 0.2941 0.064 Uiso 0.279(4) 1 calc PR A 2
C89B C 0.1134(7) 0.8834(4) 0.3431(4) 0.057(3) Uani 0.279(4) 1 d PDU A 2
H89B H 0.1001 0.9116 0.3176 0.069 Uiso 0.279(4) 1 calc PR A 2
C90B C 0.1928(7) 0.8836(3) 0.3942(5) 0.058(3) Uani 0.279(4) 1 d PDU A 2
H90B H 0.2334 0.9118 0.4038 0.069 Uiso 0.279(4) 1 calc PR A 2
C91B C 0.2125(6) 0.8426(3) 0.4311(4) 0.054(3) Uani 0.279(4) 1 d PDU A 2
H91B H 0.2669 0.8422 0.4661 0.065 Uiso 0.279(4) 1 calc PR A 2
C92B C 0.1696(7) 0.7565(3) 0.4549(4) 0.085(3) Uani 0.279(4) 1 d PDU A 2
H92G H 0.2276 0.7611 0.4892 0.127 Uiso 0.1396(19) 1 calc PR A 2
H92H H 0.1784 0.7280 0.4312 0.127 Uiso 0.1396(19) 1 calc PR A 2
H92I H 0.1141 0.7506 0.4693 0.127 Uiso 0.1396(19) 1 calc PR A 2
H92J H 0.1192 0.7321 0.4373 0.127 Uiso 0.1396(19) 1 calc PR A 2
H92K H 0.1683 0.7651 0.4953 0.127 Uiso 0.1396(19) 1 calc PR A 2
H92L H 0.2326 0.7425 0.4571 0.127 Uiso 0.1396(19) 1 calc PR A 2

loop_
_atom_site_aniso_label
_atom_site_aniso_U_11
_atom_site_aniso_U_22
_atom_site_aniso_U_33
_atom_site_aniso_U_23
_atom_site_aniso_U_13
_atom_site_aniso_U_12
O1 0.0191(6) 0.0242(7) 0.0225(6) 0.0031(5) 0.0091(5) 0.0008(5)
O2 0.0375(8) 0.0578(9) 0.0230(7) 0.0073(6) 0.0125(6) 0.0144(7)
O3 0.0231(7) 0.0506(9) 0.0272(7) -0.0062(6) 0.0072(6) 0.0091(6)
O4 0.0196(6) 0.0246(7) 0.0289(7) -0.0023(5) 0.0080(5) 0.0019(5)
O5 0.0276(7) 0.0496(9) 0.0352(8) 0.0038(7) 0.0068(6) -0.0087(6)
O6 0.0191(7) 0.0447(8) 0.0367(8) -0.0060(6) 0.0085(6) -0.0017(6)
O7 0.0219(6) 0.0324(7) 0.0200(6) -0.0019(5) 0.0069(5) 0.0038(5)
O8 0.0418(8) 0.0353(8) 0.0290(8) 0.0003(6) 0.0177(6) 0.0013(6)
O9 0.0265(7) 0.0578(9) 0.0290(7) -0.0056(6) 0.0097(6) 0.0110(6)
O10 0.0197(6) 0.0205(6) 0.0265(7) 0.0021(5) 0.0059(5) 0.0048(5)
O11 0.0994(14) 0.1028(14) 0.0331(9) -0.0227(9) -0.0180(9) 0.0777(12)
O12 0.0462(8) 0.0370(8) 0.0323(8) -0.0074(6) -0.0094(6) 0.0253(7)
O13 0.0181(6) 0.0365(7) 0.0205(6) 0.0000(5) 0.0065(5) -0.0006(5)
O14 0.0323(8) 0.0337(8) 0.0431(8) -0.0025(6) 0.0173(6) -0.0006(6)
O15 0.0230(7) 0.0395(8) 0.0436(8) -0.0028(6) 0.0139(6) 0.0026(6)
C1 0.0207(9) 0.0202(9) 0.0179(9) 0.0008(7) 0.0045(7) 0.0007(7)
C2 0.0215(9) 0.0213(9) 0.0219(9) -0.0018(8) 0.0055(8) -0.0032(7)
C3 0.0175(9) 0.0242(10) 0.0193(9) 0.0017(8) 0.0029(7) 0.0016(8)
C4 0.0211(9) 0.0237(10) 0.0208(9) -0.0036(8) 0.0079(7) 0.0028(8)
C5 0.0181(9) 0.0205(9) 0.0186(9) 0.0009(7) 0.0034(7) 0.0008(7)
C6 0.0175(9) 0.0229(10) 0.0175(9) 0.0038(7) 0.0061(7) 0.0013(7)
C7 0.0225(9) 0.0205(10) 0.0216(9) -0.0008(7) 0.0074(7) -0.0017(7)
C8 0.0195(9) 0.0196(9) 0.0218(9) -0.0014(7) 0.0059(7) -0.0041(7)
C9 0.0224(9) 0.0178(9) 0.0209(9) 0.0008(7) 0.0034(7) 0.0001(7)
C10 0.0235(9) 0.0197(9) 0.0205(9) -0.0028(7) 0.0053(8) -0.0020(7)
C11 0.0265(10) 0.0240(10) 0.0176(9) -0.0011(7) 0.0050(8) 0.0000(8)
C12 0.0187(9) 0.0208(10) 0.0215(9) -0.0012(7) 0.0013(7) -0.0010(7)
C13 0.0172(9) 0.0192(9) 0.0243(9) -0.0055(7) 0.0056(7) -0.0026(7)
C14 0.0216(9) 0.0246(10) 0.0226(9) 0.0004(8) 0.0036(8) 0.0026(8)
C15 0.0209(9) 0.0233(10) 0.0172(9) 0.0021(7) 0.0011(7) 0.0033(8)
C16 0.0266(10) 0.0230(10) 0.0235(10) -0.0006(8) 0.0070(8) 0.0053(8)
C17 0.0233(10) 0.0263(10) 0.0196(9) 0.0003(8) 0.0033(8) 0.0024(8)
C18 0.0207(9) 0.0258(10) 0.0218(9) 0.0005(8) 0.0039(8) -0.0011(8)
C19 0.0199(9) 0.0227(10) 0.0158(9) 0.0004(7) -0.0003(7) 0.0030(7)
C20 0.0187(9) 0.0275(10) 0.0164(9) 0.0009(7) 0.0023(7) 0.0060(8)
C21 0.0224(9) 0.0248(10) 0.0221(9) 0.0005(8) 0.0044(8) 0.0031(8)
C22 0.0244(10) 0.0166(9) 0.0219(9) 0.0005(7) 0.0051(8) 0.0017(7)
C23 0.0283(10) 0.0236(10) 0.0250(10) -0.0030(8) 0.0108(8) 0.0014(8)
C24 0.0257(10) 0.0227(10) 0.0285(10) -0.0026(8) 0.0077(8) 0.0002(8)
C25 0.0249(10) 0.0236(10) 0.0225(10) -0.0027(8) 0.0034(8) -0.0018(8)
C26 0.0242(10) 0.0160(9) 0.0206(9) 0.0009(7) 0.0056(7) 0.0015(7)
C27 0.0200(9) 0.0157(9) 0.0259(10) 0.0036(7) 0.0073(8) 0.0015(7)
C28 0.0228(9) 0.0195(9) 0.0225(9) -0.0016(7) 0.0062(7) -0.0005(7)
C29 0.0227(9) 0.0196(9) 0.0191(9) -0.0038(7) 0.0067(7) 0.0006(7)
C30 0.0222(10) 0.0221(10) 0.0264(10) -0.0021(8) 0.0063(8) -0.0037(8)
C31 0.0224(10) 0.0246(10) 0.0222(9) 0.0003(8) 0.0041(8) 0.0007(8)
C32 0.0282(10) 0.0211(10) 0.0188(9) 0.0010(7) 0.0080(8) 0.0026(8)
C33 0.0251(10) 0.0220(10) 0.0187(9) -0.0040(7) 0.0112(8) -0.0018(8)
C34 0.0171(9) 0.0265(10) 0.0153(9) -0.0050(7) 0.0051(7) 0.0006(8)
C35 0.0291(10) 0.0226(10) 0.0231(9) -0.0021(8) 0.0124(8) -0.0034(8)
C36 0.0210(9) 0.0263(10) 0.0252(10) -0.0004(8) 0.0090(8) -0.0005(8)
C37 0.0320(11) 0.0412(12) 0.0338(11) 0.0095(9) 0.0159(9) 0.0013(9)
C38 0.0236(10) 0.0444(12) 0.0391(12) 0.0045(10) 0.0104(9) -0.0033(9)
C39 0.0402(12) 0.0429(13) 0.0499(13) -0.0114(10) 0.0307(11) -0.0079(10)
C40 0.0302(10) 0.0226(10) 0.0226(9) -0.0015(8) 0.0095(8) 0.0055(8)
C41 0.0427(12) 0.0296(11) 0.0272(10) -0.0034(8) 0.0120(9) 0.0041(9)
C42 0.0363(11) 0.0355(12) 0.0377(11) -0.0021(9) 0.0178(9) 0.0050(9)
C43 0.0405(12) 0.0296(11) 0.0315(11) -0.0006(9) 0.0129(9) 0.0133(9)
C44 0.0309(11) 0.0290(11) 0.0333(11) -0.0026(8) 0.0173(9) -0.0006(8)
C45 0.108(2) 0.129(3) 0.0671(18) 0.0500(18) 0.0698(18) 0.063(2)
C46 0.0720(17) 0.0453(14) 0.0894(19) -0.0050(13) 0.0611(15) 0.0053(13)
C47 0.0473(16) 0.115(2) 0.128(3) -0.079(2) 0.0531(17) -0.0289(16)
C48 0.0244(10) 0.0354(11) 0.0321(11) -0.0064(9) 0.0105(8) -0.0030(9)
C49 0.0336(11) 0.0450(13) 0.0454(12) -0.0049(10) 0.0200(10) -0.0118(10)
C50 0.0257(11) 0.0520(14) 0.0621(15) 0.0035(11) 0.0145(10) 0.0026(10)
C51 0.0321(12) 0.0799(17) 0.0465(13) -0.0221(12) 0.0200(10) -0.0075(11)
C52 0.0227(10) 0.0345(11) 0.0330(11) 0.0071(9) 0.0007(8) -0.0015(9)
C53 0.0374(15) 0.254(4) 0.0588(18) -0.085(2) -0.0207(13) 0.029(2)
C54 0.0224(13) 0.115(2) 0.119(2) 0.067(2) -0.0038(14) -0.0042(14)
C55 0.0417(15) 0.0670(18) 0.106(2) 0.0157(16) -0.0187(15) 0.0118(13)
C56 0.0185(9) 0.0257(10) 0.0221(9) -0.0015(8) 0.0039(7) 0.0008(8)
C57 0.0201(10) 0.0233(10) 0.0271(11) -0.0004(8) 0.0076(8) -0.0030(8)
C58 0.0247(10) 0.0451(13) 0.0372(11) -0.0067(10) 0.0161(9) 0.0053(9)
C59 0.0663(17) 0.0592(17) 0.121(2) 0.0030(16) 0.0697(18) 0.0022(14)
C60 0.0420(14) 0.101(2) 0.0510(15) -0.0127(14) 0.0104(12) 0.0312(14)
C61 0.0458(13) 0.0583(15) 0.0554(14) -0.0208(12) 0.0228(11) 0.0040(11)
C62 0.0207(10) 0.0309(11) 0.0353(11) 0.0004(9) 0.0082(8) 0.0045(8)
C63 0.0225(10) 0.0305(11) 0.0279(11) -0.0084(9) 0.0061(8) 0.0009(8)
C64 0.0226(10) 0.0450(13) 0.0466(12) -0.0141(10) 0.0164(9) -0.0091(9)
C65 0.0410(14) 0.0470(15) 0.0930(19) -0.0094(13) 0.0270(13) -0.0143(11)
C66 0.0403(13) 0.0747(17) 0.0537(14) -0.0192(13) 0.0252(11) -0.0119(12)
C67 0.0226(11) 0.0746(17) 0.0593(15) -0.0194(13) 0.0124(10) -0.0036(11)
C68 0.0271(10) 0.0233(10) 0.0215(9) -0.0001(8) 0.0064(8) 0.0009(8)
C69 0.0304(11) 0.0231(10) 0.0257(11) -0.0025(8) 0.0099(9) -0.0010(8)
C70 0.0258(11) 0.0568(14) 0.0406(12) -0.0107(10) 0.0131(9) 0.0090(10)
C71 0.0369(12) 0.0466(13) 0.0484(13) -0.0059(11) 0.0185(10) 0.0069(10)
C72 0.0390(14) 0.099(2) 0.0488(15) -0.0132(14) 0.0042(11) 0.0278(13)
C73 0.0372(13) 0.0600(16) 0.0750(17) -0.0252(13) 0.0251(12) -0.0038(11)
C74 0.0273(10) 0.0272(11) 0.0233(10) -0.0005(8) 0.0046(8) 0.0093(8)
C75 0.0286(10) 0.0328(11) 0.0254(10) -0.0008(9) 0.0040(8) 0.0110(9)
C76 0.0410(12) 0.0352(12) 0.0392(12) 0.0016(10) -0.0097(10) 0.0198(10)
C77 0.136(3) 0.086(2) 0.114(3) -0.057(2) -0.072(2) 0.089(2)
C78 0.0389(13) 0.0568(16) 0.0687(17) 0.0085(13) -0.0093(12) 0.0161(12)
C79 0.0596(18) 0.144(3) 0.128(3) 0.107(2) 0.0172(19) 0.0329(19)
C80 0.0194(9) 0.0355(11) 0.0271(10) 0.0020(8) 0.0094(8) -0.0017(8)
C81 0.0195(10) 0.0384(12) 0.0201(10) -0.0010(8) 0.0035(8) 0.0003(9)
C82 0.0263(11) 0.0412(13) 0.0455(13) -0.0104(10) 0.0112(9) 0.0066(9)
C83 0.0484(14) 0.0511(15) 0.0514(14) -0.0087(11) 0.0016(11) 0.0226(11)
C84 0.0451(13) 0.0665(16) 0.0470(14) -0.0216(12) 0.0143(11) 0.0060(12)
C85 0.0379(14) 0.0661(17) 0.108(2) -0.0154(15) 0.0391(14) 0.0056(12)
C86A 0.060(2) 0.034(2) 0.0476(19) -0.0059(17) 0.0287(17) 0.001(2)
C87A 0.056(2) 0.037(2) 0.075(3) -0.0193(18) 0.037(2) -0.0089(17)
C88A 0.048(2) 0.057(2) 0.079(3) -0.027(2) 0.020(2) -0.001(2)
C89A 0.051(3) 0.059(3) 0.061(2) -0.015(2) 0.0065(19) 0.006(2)
C90A 0.048(3) 0.048(2) 0.054(3) 0.003(2) 0.013(2) 0.001(2)
C91A 0.047(2) 0.040(2) 0.049(2) 0.002(2) 0.0117(17) -0.0060(19)
C92A 0.128(4) 0.077(3) 0.042(2) 0.0060(19) 0.020(2) 0.037(3)
C86B 0.055(4) 0.040(4) 0.065(4) -0.001(4) 0.035(3) -0.004(4)
C87B 0.049(4) 0.050(4) 0.062(4) -0.014(4) 0.032(3) -0.005(4)
C88B 0.045(4) 0.056(5) 0.064(4) -0.009(4) 0.023(4) -0.005(4)
C89B 0.048(5) 0.054(4) 0.065(5) 0.007(4) 0.010(4) -0.002(4)
C90B 0.051(5) 0.050(5) 0.065(5) 0.006(4) 0.007(4) -0.013(4)
C91B 0.052(4) 0.047(5) 0.062(4) 0.002(5) 0.015(4) -0.011(5)
C92B 0.103(7) 0.069(6) 0.107(7) 0.045(6) 0.070(6) 0.036(5)

loop_
_atom_type_symbol
_atom_type_description
_atom_type_scat_dispersion_real
_atom_type_scat_dispersion_imag
_atom_type_scat_source
C C 0.0033 0.0016 'International Tables Vol C Tables 4.2.6.8 and 6.1.1.4'
H H 0.0000 0.0000 'International Tables Vol C Tables 4.2.6.8 and 6.1.1.4'
O O 0.0106 0.0060 'International Tables Vol C Tables 4.2.6.8 and 6.1.1.4'

loop_
_geom_angle_atom_site_label_1
_geom_angle_atom_site_label_2
_geom_angle_atom_site_label_3
_geom_angle
C6 O1 C56 113.91(12)
C57 O3 C58 121.97(14)
C13 O4 C62 114.83(12)
C63 O6 C64 121.21(14)
C20 O7 C68 115.61(12)
C69 O9 C70 122.13(14)
C27 O10 C74 115.18(13)
C75 O12 C76 121.79(14)
C34 O13 C80 117.18(12)
C81 O15 C82 121.19(14)
C2 C1 C6 118.24(15)
C2 C1 C35 122.29(15)
C6 C1 C35 119.46(14)
C1 C2 C3 122.42(16)
C1 C2 H2 118.8
C3 C2 H2 118.8
C4 C3 C2 117.31(15)
C4 C3 C36 122.69(15)
C2 C3 C36 119.89(15)
C3 C4 C5 122.65(16)
C3 C4 H4 118.7
C5 C4 H4 118.7
C6 C5 C4 117.95(15)
C6 C5 C7 122.04(15)
C4 C5 C7 119.93(15)
C5 C6 O1 120.01(14)
C5 C6 C1 121.38(15)
O1 C6 C1 118.59(14)
C8 C7 C5 108.08(13)
C8 C7 H7A 110.1
C5 C7 H7A 110.1
C8 C7 H7B 110.1
C5 C7 H7B 110.1
H7A C7 H7B 108.4
C9 C8 C13 118.17(15)
C9 C8 C7 120.57(15)
C13 C8 C7 119.90(15)
C10 C9 C8 122.02(15)
C10 C9 H9 119.0
C8 C9 H9 119.0
C11 C10 C9 117.39(15)
C11 C10 C40 119.03(15)
C9 C10 C40 123.32(15)
C10 C11 C12 122.92(16)
C10 C11 H11 118.5
C12 C11 H11 118.5
C11 C12 C13 117.49(15)
C11 C12 C14 119.23(15)
C13 C12 C14 123.10(15)
C8 C13 O4 117.91(14)
C8 C13 C12 121.43(15)
O4 C13 C12 120.28(14)
C12 C14 C15 114.08(13)
C12 C14 H14A 108.7
C15 C14 H14A 108.7
C12 C14 H14B 108.7
C15 C14 H14B 108.7
H14A C14 H14B 107.6
C20 C15 C16 118.01(16)
C20 C15 C14 121.38(15)
C16 C15 C14 120.32(15)
C17 C16 C15 122.52(16)
C17 C16 H16 118.7
C15 C16 H16 118.7
C16 C17 C18 117.07(16)
C16 C17 C44 122.24(15)
C18 C17 C44 120.52(15)
C19 C18 C17 123.18(16)
C19 C18 H18 118.4
C17 C18 H18 118.4
C18 C19 C20 117.48(15)
C18 C19 C21 120.96(15)
C20 C19 C21 121.33(15)
O7 C20 C15 118.05(15)
O7 C20 C19 119.80(14)
C15 C20 C19 121.64(15)
C19 C21 C22 115.97(13)
C19 C21 H21A 108.3
C22 C21 H21A 108.3
C19 C21 H21B 108.3
C22 C21 H21B 108.3
H21A C21 H21B 107.4
C27 C22 C23 117.63(15)
C27 C22 C21 122.34(15)
C23 C22 C21 119.99(15)
C24 C23 C22 123.04(16)
C24 C23 H23 118.5
C22 C23 H23 118.5
C23 C24 C25 116.71(16)
C23 C24 C48 123.11(16)
C25 C24 C48 120.16(15)
C26 C25 C24 123.03(16)
C26 C25 H25 118.5
C24 C25 H25 118.5
C25 C26 C27 117.97(15)
C25 C26 C28 118.89(15)
C27 C26 C28 123.12(15)
O10 C27 C22 118.22(14)
O10 C27 C26 120.34(14)
C22 C27 C26 121.41(15)
C29 C28 C26 112.10(13)
C29 C28 H28A 109.2
C26 C28 H28A 109.2
C29 C28 H28B 109.2
C26 C28 H28B 109.2
H28A C28 H28B 107.9
C34 C29 C30 118.21(15)
C34 C29 C28 120.99(14)
C30 C29 C28 120.73(15)
C31 C30 C29 122.92(16)
C31 C30 H30 118.5
C29 C30 H30 118.5
C30 C31 C32 116.72(15)
C30 C31 C52 121.89(15)
C32 C31 C52 121.40(15)
C31 C32 C33 122.51(15)
C31 C32 H32 118.7
C33 C32 H32 118.7
C32 C33 C34 118.51(15)
C32 C33 C35 118.62(15)
C34 C33 C35 121.81(15)
O13 C34 C29 118.18(14)
O13 C34 C33 120.74(14)
C29 C34 C33 120.69(15)
C33 C35 C1 110.94(13)
C33 C35 H35A 109.5
C1 C35 H35A 109.5
C33 C35 H35B 109.5
C1 C35 H35B 109.5
H35A C35 H35B 108.0
C39 C36 C37 108.15(15)
C39 C36 C38 108.36(15)
C37 C36 C38 108.82(15)
C39 C36 C3 112.20(14)
C37 C36 C3 108.41(14)
C38 C36 C3 110.81(14)
C36 C37 H37A 109.5
C36 C37 H37B 109.5
H37A C37 H37B 109.5
C36 C37 H37C 109.5
H37A C37 H37C 109.5
H37B C37 H37C 109.5
C36 C38 H38A 109.5
C36 C38 H38B 109.5
H38A C38 H38B 109.5
C36 C38 H38C 109.5
H38A C38 H38C 109.5
H38B C38 H38C 109.5
C36 C39 H39A 109.5
C36 C39 H39B 109.5
H39A C39 H39B 109.5
C36 C39 H39C 109.5
H39A C39 H39C 109.5
H39B C39 H39C 109.5
C43 C40 C10 112.56(14)
C43 C40 C41 108.86(14)
C10 C40 C41 109.78(14)
C43 C40 C42 107.35(15)
C10 C40 C42 108.69(14)
C41 C40 C42 109.54(14)
C40 C41 H41A 109.5
C40 C41 H41B 109.5
H41A C41 H41B 109.5
C40 C41 H41C 109.5
H41A C41 H41C 109.5
H41B C41 H41C 109.5
C40 C42 H42A 109.5
C40 C42 H42B 109.5
H42A C42 H42B 109.5
C40 C42 H42C 109.5
H42A C42 H42C 109.5
H42B C42 H42C 109.5
C40 C43 H43A 109.5
C40 C43 H43B 109.5
H43A C43 H43B 109.5
C40 C43 H43C 109.5
H43A C43 H43C 109.5
H43B C43 H43C 109.5
C47 C44 C46 107.55(19)
C47 C44 C45 110.7(2)
C46 C44 C45 107.31(19)
C47 C44 C17 110.64(16)
C46 C44 C17 112.00(15)
C45 C44 C17 108.63(15)
C44 C45 H45A 109.5
C44 C45 H45B 109.5
H45A C45 H45B 109.5
C44 C45 H45C 109.5
H45A C45 H45C 109.5
H45B C45 H45C 109.5
C44 C46 H46A 109.5
C44 C46 H46B 109.5
H46A C46 H46B 109.5
C44 C46 H46C 109.5
H46A C46 H46C 109.5
H46B C46 H46C 109.5
C44 C47 H47A 109.5
C44 C47 H47B 109.5
H47A C47 H47B 109.5
C44 C47 H47C 109.5
H47A C47 H47C 109.5
H47B C47 H47C 109.5
C51 C48 C49 107.52(16)
C51 C48 C24 112.12(15)
C49 C48 C24 110.00(15)
C51 C48 C50 109.02(16)
C49 C48 C50 109.07(15)
C24 C48 C50 109.06(15)
C48 C49 H49A 109.5
C48 C49 H49B 109.5
H49A C49 H49B 109.5
C48 C49 H40C 109.5
H49A C49 H40C 109.5
H49B C49 H40C 109.5
C48 C50 H50A 109.5
C48 C50 H50B 109.5
H50A C50 H50B 109.5
C48 C50 H50C 109.5
H50A C50 H50C 109.5
H50B C50 H50C 109.5
C48 C51 H51A 109.5
C48 C51 H51B 109.5
H51A C51 H51B 109.5
C48 C51 H51C 109.5
H51A C51 H51C 109.5
H51B C51 H51C 109.5
C53 C52 C54 112.2(2)
C53 C52 C55 109.2(2)
C54 C52 C55 104.04(19)
C53 C52 C31 108.71(16)
C54 C52 C31 111.73(16)
C55 C52 C31 110.83(16)
C52 C53 H53A 109.5
C52 C53 H53B 109.5
H53A C53 H53B 109.5
C52 C53 H53C 109.5
H53A C53 H53C 109.5
H53B C53 H53C 109.5
C52 C54 H54A 109.5
C52 C54 H54B 109.5
H54A C54 H54B 109.5
C52 C54 H54C 109.5
H54A C54 H54C 109.5
H54B C54 H54C 109.5
C52 C55 H55A 109.5
C52 C55 H55B 109.5
H55A C55 H55B 109.5
C52 C55 H55C 109.5
H55A C55 H55C 109.5
H55B C55 H55C 109.5
O1 C56 C57 109.65(13)
O1 C56 H56A 109.7
C57 C56 H56A 109.7
O1 C56 H56B 109.7
C57 C56 H56B 109.7
H56A C56 H56B 108.2
O2 C57 O3 125.58(16)
O2 C57 C56 125.90(16)
O3 C57 C56 108.52(14)
O3 C58 C59 108.98(16)
O3 C58 C61 110.54(15)
C59 C58 C61 113.72(19)
O3 C58 C60 101.99(15)
C59 C58 C60 111.79(19)
C61 C58 C60 109.20(18)
C58 C59 H59A 109.5
C58 C59 H59B 109.5
H59A C59 H59B 109.5
C58 C59 H59C 109.5
H59A C59 H59C 109.5
H59B C59 H59C 109.5
C58 C60 H60A 109.5
C58 C60 H60B 109.5
H60A C60 H60B 109.5
C58 C60 H60C 109.5
H60A C60 H60C 109.5
H60B C60 H60C 109.5
C58 C61 H61A 109.5
C58 C61 H61B 109.5
H61A C61 H61B 109.5
C58 C61 H61C 109.5
H61A C61 H61C 109.5
H61B C61 H61C 109.5
O4 C62 C63 112.47(14)
O4 C62 H62A 109.1
C63 C62 H62A 109.1
O4 C62 H62B 109.1
C63 C62 H62B 109.1
H62A C62 H62B 107.8
O5 C63 O6 126.44(17)
O5 C63 C62 125.47(16)
O6 C63 C62 108.08(15)
O6 C64 C65 110.53(15)
O6 C64 C67 101.98(16)
C65 C64 C67 111.16(17)
O6 C64 C66 108.82(15)
C65 C64 C66 112.87(19)
C67 C64 C66 110.94(17)
C64 C65 H65A 109.5
C64 C65 H65B 109.5
H65A C65 H65B 109.5
C64 C65 H65C 109.5
H65A C65 H65C 109.5
H65B C65 H65C 109.5
C64 C66 H66A 109.5
C64 C66 H66B 109.5
H66A C66 H66B 109.5
C64 C66 H66C 109.5
H66A C66 H66C 109.5
H66B C66 H66C 109.5
C64 C67 H67A 109.5
C64 C67 H67B 109.5
H67A C67 H67B 109.5
C64 C67 H67C 109.5
H67A C67 H67C 109.5
H67B C67 H67C 109.5
O7 C68 C69 108.97(13)
O7 C68 H68A 109.9
C69 C68 H68A 109.9
O7 C68 H68B 109.9
C69 C68 H68B 109.9
H68A C68 H68B 108.3
O8 C69 O9 125.40(16)
O8 C69 C68 122.53(16)
O9 C69 C68 112.07(15)
O9 C70 C71 109.89(16)
O9 C70 C73 109.77(17)
C71 C70 C73 112.42(17)
O9 C70 C72 101.27(15)
C71 C70 C72 110.73(19)
C73 C70 C72 112.19(18)
C70 C71 H71A 109.5
C70 C71 H71B 109.5
H71A C71 H71B 109.5
C70 C71 H71C 109.5
H71A C71 H71C 109.5
H71B C71 H71C 109.5
C70 C72 H72A 109.5
C70 C72 H72B 109.5
H72A C72 H72B 109.5
C70 C72 H72C 109.5
H72A C72 H72C 109.5
H72B C72 H72C 109.5
C70 C73 H73A 109.5
C70 C73 H73B 109.5
H73A C73 H73B 109.5
C70 C73 H73C 109.5
H73A C73 H73C 109.5
H73B C73 H73C 109.5
O10 C74 C75 111.90(14)
O10 C74 H74A 109.2
C75 C74 H74A 109.2
O10 C74 H74B 109.2
C75 C74 H74B 109.2
H74A C74 H74B 107.9
O11 C75 O12 125.50(17)
O11 C75 C74 125.87(17)
O12 C75 C74 108.62(15)
C78 C76 O12 110.19(17)
C78 C76 C77 111.2(2)
O12 C76 C77 102.93(16)
C78 C76 C79 111.4(2)
O12 C76 C79 108.87(17)
C77 C76 C79 111.9(3)
C76 C77 H77A 109.5
C76 C77 H77B 109.5
H77A C77 H77B 109.5
C76 C77 H77C 109.5
H77A C77 H77C 109.5
H77B C77 H77C 109.5
C76 C78 H78A 109.5
C76 C78 H78B 109.5
H78A C78 H78B 109.5
C76 C78 H78C 109.5
H78A C78 H78C 109.5
H78B C78 H78C 109.5
C76 C79 H79A 109.5
C76 C79 H79B 109.5
H79A C79 H79B 109.5
C76 C79 H79C 109.5
H79A C79 H79C 109.5
H79B C79 H79C 109.5
O13 C80 C81 111.87(14)
O13 C80 H80A 109.2
C81 C80 H80A 109.2
O13 C80 H80B 109.2
C81 C80 H80B 109.2
H80A C80 H80B 107.9
O14 C81 O15 125.48(17)
O14 C81 C80 125.10(16)
O15 C81 C80 109.42(16)
O15 C82 C83 110.10(15)
O15 C82 C84 109.82(15)
C83 C82 C84 112.41(18)
O15 C82 C85 102.16(16)
C83 C82 C85 111.07(18)
C84 C82 C85 110.81(18)
C82 C83 H83A 109.5
C82 C83 H83B 109.5
H83A C83 H83B 109.5
C82 C83 H83C 109.5
H83A C83 H83C 109.5
H83B C83 H83C 109.5
C82 C84 H84A 109.5
C82 C84 H84B 109.5
H84A C84 H84B 109.5
C82 C84 H84C 109.5
H84A C84 H84C 109.5
H84B C84 H84C 109.5
C82 C85 H85A 109.5
C82 C85 H85B 109.5
H85A C85 H85B 109.5
C82 C85 H85C 109.5
H85A C85 H85C 109.5
H85B C85 H85C 109.5
C87A C86A C91A 118.6(3)
C87A C86A C92A 121.7(3)
C91A C86A C92A 119.7(4)
C88A C87A C86A 120.3(4)
C88A C87A H87A 119.8
C86A C87A H87A 119.8
C87A C88A C89A 121.3(4)
C87A C88A H88A 119.3
C89A C88A H88A 119.3
C90A C89A C88A 119.0(4)
C90A C89A H89A 120.5
C88A C89A H89A 120.5
C89A C90A C91A 119.8(3)
C89A C90A H90A 120.1
C91A C90A H90A 120.1
C86A C91A C90A 120.9(3)
C86A C91A H91A 119.6
C90A C91A H91A 119.6
C86A C92A H92A 109.5
C86A C92A H92B 109.5
H92A C92A H92B 109.5
C86A C92A H92C 109.5
H92A C92A H92C 109.5
H92B C92A H92C 109.5
C86A C92A H92D 109.5
H92A C92A H92D 141.1
H92B C92A H92D 56.3
H92C C92A H92D 56.3
C86A C92A H92E 109.5
H92A C92A H92E 56.3
H92B C92A H92E 141.1
H92C C92A H92E 56.3
H92D C92A H92E 109.5
C86A C92A H92F 109.5
H92A C92A H92F 56.3
H92B C92A H92F 56.3
H92C C92A H92F 141.1
H92D C92A H92F 109.5
H92E C92A H92F 109.5
C91B C86B C87B 121.8(6)
C91B C86B C92B 121.4(7)
C87B C86B C92B 116.8(7)
C86B C87B C88B 119.2(7)
C86B C87B H87B 120.4
C88B C87B H87B 120.4
C89B C88B C87B 119.7(7)
C89B C88B H88B 120.1
C87B C88B H88B 120.1
C88B C89B C90B 120.5(7)
C88B C89B H89B 119.7
C90B C89B H89B 119.7
C91B C90B C89B 119.8(7)
C91B C90B H90B 120.1
C89B C90B H90B 120.1
C86B C91B C90B 118.8(6)
C86B C91B H91B 120.6
C90B C91B H91B 120.6
C86B C92B H92G 109.5
C86B C92B H92H 109.5
H92G C92B H92H 109.5
C86B C92B H92I 109.5
H92G C92B H92I 109.5
H92H C92B H92I 109.5
C86B C92B H92J 109.5
H92G C92B H92J 141.1
H92H C92B H92J 56.3
H92I C92B H92J 56.3
C86B C92B H92K 109.5
H92G C92B H92K 56.3
H92H C92B H92K 141.1
H92I C92B H92K 56.3
H92J C92B H92K 109.5
C86B C92B H92L 109.5
H92G C92B H92L 56.3
H92H C92B H92L 56.3
H92I C92B H92L 141.1
H92J C92B H92L 109.5
H92K C92B H92L 109.5

loop_
_geom_bond_atom_site_label_1
_geom_bond_atom_site_label_2
_geom_bond_distance
O1 C6 1.3949(18)
O1 C56 1.4272(18)
O2 C57 1.1947(19)
O3 C57 1.340(2)
O3 C58 1.477(2)
O4 C13 1.3947(19)
O4 C62 1.4245(19)
O5 C63 1.195(2)
O6 C63 1.335(2)
O6 C64 1.486(2)
O7 C20 1.3875(19)
O7 C68 1.4231(19)
O8 C69 1.207(2)
O9 C69 1.328(2)
O9 C70 1.478(2)
O10 C27 1.3925(19)
O10 C74 1.4248(19)
O11 C75 1.179(2)
O12 C75 1.319(2)
O12 C76 1.485(2)
O13 C34 1.3877(18)
O13 C80 1.4229(19)
O14 C81 1.204(2)
O15 C81 1.337(2)
O15 C82 1.491(2)
C1 C2 1.385(2)
C1 C6 1.399(2)
C1 C35 1.524(2)
C2 C3 1.394(2)
C2 H2 0.9500
C3 C4 1.380(2)
C3 C36 1.534(2)
C4 C5 1.401(2)
C4 H4 0.9500
C5 C6 1.385(2)
C5 C7 1.528(2)
C7 C8 1.509(2)
C7 H7A 0.9900
C7 H7B 0.9900
C8 C9 1.393(2)
C8 C13 1.393(2)
C9 C10 1.392(2)
C9 H9 0.9500
C10 C11 1.387(2)
C10 C40 1.530(2)
C11 C12 1.388(2)
C11 H11 0.9500
C12 C13 1.395(2)
C12 C14 1.523(2)
C14 C15 1.525(2)
C14 H14A 0.9900
C14 H14B 0.9900
C15 C20 1.396(2)
C15 C16 1.397(2)
C16 C17 1.390(2)
C16 H16 0.9500
C17 C18 1.396(2)
C17 C44 1.535(2)
C18 C19 1.388(2)
C18 H18 0.9500
C19 C20 1.404(2)
C19 C21 1.522(2)
C21 C22 1.526(2)
C21 H21A 0.9900
C21 H21B 0.9900
C22 C27 1.393(2)
C22 C23 1.400(2)
C23 C24 1.388(2)
C23 H23 0.9500
C24 C25 1.396(2)
C24 C48 1.531(2)
C25 C26 1.384(2)
C25 H25 0.9500
C26 C27 1.403(2)
C26 C28 1.525(2)
C28 C29 1.517(2)
C28 H28A 0.9900
C28 H28B 0.9900
C29 C34 1.391(2)
C29 C30 1.392(2)
C30 C31 1.389(2)
C30 H30 0.9500
C31 C32 1.391(2)
C31 C52 1.533(2)
C32 C33 1.391(2)
C32 H32 0.9500
C33 C34 1.394(2)
C33 C35 1.510(2)
C35 H35A 0.9900
C35 H35B 0.9900
C36 C39 1.524(2)
C36 C37 1.530(2)
C36 C38 1.532(2)
C37 H37A 0.9800
C37 H37B 0.9800
C37 H37C 0.9800
C38 H38A 0.9800
C38 H38B 0.9800
C38 H38C 0.9800
C39 H39A 0.9800
C39 H39B 0.9800
C39 H39C 0.9800
C40 C43 1.529(2)
C40 C41 1.533(2)
C40 C42 1.534(2)
C41 H41A 0.9800
C41 H41B 0.9800
C41 H41C 0.9800
C42 H42A 0.9800
C42 H42B 0.9800
C42 H42C 0.9800
C43 H43A 0.9800
C43 H43B 0.9800
C43 H43C 0.9800
C44 C47 1.514(3)
C44 C46 1.516(3)
C44 C45 1.516(3)
C45 H45A 0.9800
C45 H45B 0.9800
C45 H45C 0.9800
C46 H46A 0.9800
C46 H46B 0.9800
C46 H46C 0.9800
C47 H47A 0.9800
C47 H47B 0.9800
C47 H47C 0.9800
C48 C51 1.527(3)
C48 C49 1.528(3)
C48 C50 1.533(3)
C49 H49A 0.9800
C49 H49B 0.9800
C49 H40C 0.9800
C50 H50A 0.9800
C50 H50B 0.9800
C50 H50C 0.9800
C51 H51A 0.9800
C51 H51B 0.9800
C51 H51C 0.9800
C52 C53 1.489(3)
C52 C54 1.522(3)
C52 C55 1.523(3)
C53 H53A 0.9800
C53 H53B 0.9800
C53 H53C 0.9800
C54 H54A 0.9800
C54 H54B 0.9800
C54 H54C 0.9800
C55 H55A 0.9800
C55 H55B 0.9800
C55 H55C 0.9800
C56 C57 1.498(2)
C56 H56A 0.9900
C56 H56B 0.9900
C58 C59 1.495(3)
C58 C61 1.506(3)
C58 C60 1.519(3)
C59 H59A 0.9800
C59 H59B 0.9800
C59 H59C 0.9800
C60 H60A 0.9800
C60 H60B 0.9800
C60 H60C 0.9800
C61 H61A 0.9800
C61 H61B 0.9800
C61 H61C 0.9800
C62 C63 1.515(2)
C62 H62A 0.9900
C62 H62B 0.9900
C64 C65 1.509(3)
C64 C67 1.512(3)
C64 C66 1.515(3)
C65 H65A 0.9800
C65 H65B 0.9800
C65 H65C 0.9800
C66 H66A 0.9800
C66 H66B 0.9800
C66 H66C 0.9800
C67 H67A 0.9800
C67 H67B 0.9800
C67 H67C 0.9800
C68 C69 1.500(2)
C68 H68A 0.9900
C68 H68B 0.9900
C70 C71 1.509(3)
C70 C73 1.514(3)
C70 C72 1.525(3)
C71 H71A 0.9800
C71 H71B 0.9800
C71 H71C 0.9800
C72 H72A 0.9800
C72 H72B 0.9800
C72 H72C 0.9800
C73 H73A 0.9800
C73 H73B 0.9800
C73 H73C 0.9800
C74 C75 1.501(2)
C74 H74A 0.9900
C74 H74B 0.9900
C76 C78 1.478(3)
C76 C77 1.494(3)
C76 C79 1.508(3)
C77 H77A 0.9800
C77 H77B 0.9800
C77 H77C 0.9800
C78 H78A 0.9800
C78 H78B 0.9800
C78 H78C 0.9800
C79 H79A 0.9800
C79 H79B 0.9800
C79 H79C 0.9800
C80 C81 1.511(2)
C80 H80A 0.9900
C80 H80B 0.9900
C82 C83 1.507(3)
C82 C84 1.516(3)
C82 C85 1.517(3)
C83 H83A 0.9800
C83 H83B 0.9800
C83 H83C 0.9800
C84 H84A 0.9800
C84 H84B 0.9800
C84 H84C 0.9800
C85 H85A 0.9800
C85 H85B 0.9800
C85 H85C 0.9800
C86A C87A 1.376(4)
C86A C91A 1.385(4)
C86A C92A 1.511(4)
C87A C88A 1.371(4)
C87A H87A 0.9500
C88A C89A 1.379(5)
C88A H88A 0.9500
C89A C90A 1.372(4)
C89A H89A 0.9500
C90A C91A 1.391(4)
C90A H90A 0.9500
C91A H91A 0.9500
C92A H92A 0.9800
C92A H92B 0.9800
C92A H92C 0.9800
C92A H92D 0.9800
C92A H92E 0.9800
C92A H92F 0.9800
C86B C91B 1.374(6)
C86B C87B 1.375(6)
C86B C92B 1.508(8)
C87B C88B 1.377(7)
C87B H87B 0.9500
C88B C89B 1.376(7)
C88B H88B 0.9500
C89B C90B 1.388(6)
C89B H89B 0.9500
C90B C91B 1.379(6)
C90B H90B 0.9500
C91B H91B 0.9500
C92B H92G 0.9800
C92B H92H 0.9800
C92B H92I 0.9800
C92B H92J 0.9800
C92B H92K 0.9800
C92B H92L 0.9800

loop_
_geom_torsion_atom_site_label_1
_geom_torsion_atom_site_label_2
_geom_torsion_atom_site_label_3
_geom_torsion_atom_site_label_4
_geom_torsion
C6 C1 C2 C3 1.4(2)
C35 C1 C2 C3 -178.77(15)
C1 C2 C3 C4 -1.2(2)
C1 C2 C3 C36 -177.55(14)
C2 C3 C4 C5 -0.6(2)
C36 C3 C4 C5 175.63(15)
C3 C4 C5 C6 2.1(2)
C3 C4 C5 C7 -174.70(15)
C4 C5 C6 O1 176.25(13)
C7 C5 C6 O1 -7.0(2)
C4 C5 C6 C1 -1.8(2)
C7 C5 C6 C1 174.88(14)
C56 O1 C6 C5 96.96(17)
C56 O1 C6 C1 -84.91(17)
C2 C1 C6 C5 0.1(2)
C35 C1 C6 C5 -179.65(15)
C2 C1 C6 O1 -177.95(13)
C35 C1 C6 O1 2.2(2)
C6 C5 C7 C8 -143.03(16)
C4 C5 C7 C8 33.6(2)
C5 C7 C8 C9 -98.80(17)
C5 C7 C8 C13 67.61(19)
C13 C8 C9 C10 -2.2(2)
C7 C8 C9 C10 164.40(15)
C8 C9 C10 C11 -2.0(2)
C8 C9 C10 C40 -176.13(15)
C9 C10 C11 C12 0.8(2)
C40 C10 C11 C12 175.16(15)
C10 C11 C12 C13 4.6(2)
C10 C11 C12 C14 -170.59(15)
C9 C8 C13 O4 -179.05(14)
C7 C8 C13 O4 14.2(2)
C9 C8 C13 C12 8.0(2)
C7 C8 C13 C12 -158.74(15)
C62 O4 C13 C8 117.24(16)
C62 O4 C13 C12 -69.72(19)
C11 C12 C13 C8 -9.1(2)
C14 C12 C13 C8 165.89(15)
C11 C12 C13 O4 178.10(14)
C14 C12 C13 O4 -6.9(2)
C11 C12 C14 C15 73.87(19)
C13 C12 C14 C15 -101.05(19)
C12 C14 C15 C20 113.68(17)
C12 C14 C15 C16 -72.6(2)
C20 C15 C16 C17 0.1(2)
C14 C15 C16 C17 -173.84(15)
C15 C16 C17 C18 2.5(2)
C15 C16 C17 C44 177.72(15)
C16 C17 C18 C19 -2.7(2)
C44 C17 C18 C19 -178.01(15)
C17 C18 C19 C20 0.2(2)
C17 C18 C19 C21 174.75(15)
C68 O7 C20 C15 -102.62(16)
C68 O7 C20 C19 85.43(18)
C16 C15 C20 O7 -174.51(14)
C14 C15 C20 O7 -0.6(2)
C16 C15 C20 C19 -2.7(2)
C14 C15 C20 C19 171.17(14)
C18 C19 C20 O7 174.19(13)
C21 C19 C20 O7 -0.3(2)
C18 C19 C20 C15 2.5(2)
C21 C19 C20 C15 -171.94(14)
C18 C19 C21 C22 75.9(2)
C20 C19 C21 C22 -109.79(18)
C19 C21 C22 C27 120.24(17)
C19 C21 C22 C23 -62.0(2)
C27 C22 C23 C24 -1.5(3)
C21 C22 C23 C24 -179.42(15)
C22 C23 C24 C25 -1.9(3)
C22 C23 C24 C48 179.26(16)
C23 C24 C25 C26 2.1(3)
C48 C24 C25 C26 -179.00(16)
C24 C25 C26 C27 1.1(3)
C24 C25 C26 C28 -177.38(15)
C74 O10 C27 C22 114.73(16)
C74 O10 C27 C26 -67.10(18)
C23 C22 C27 O10 -176.98(14)
C21 C22 C27 O10 0.9(2)
C23 C22 C27 C26 4.9(2)
C21 C22 C27 C26 -177.27(15)
C25 C26 C27 O10 177.21(14)
C28 C26 C27 O10 -4.4(2)
C25 C26 C27 C22 -4.7(2)
C28 C26 C27 C22 173.71(15)
C25 C26 C28 C29 75.95(19)
C27 C26 C28 C29 -102.42(18)
C26 C28 C29 C34 92.56(18)
C26 C28 C29 C30 -84.32(19)
C34 C29 C30 C31 -0.5(2)
C28 C29 C30 C31 176.42(15)
C29 C30 C31 C32 -3.0(3)
C29 C30 C31 C52 176.47(16)
C30 C31 C32 C33 1.1(2)
C52 C31 C32 C33 -178.36(16)
C31 C32 C33 C34 4.2(2)
C31 C32 C33 C35 -164.22(15)
C80 O13 C34 C29 121.83(16)
C80 O13 C34 C33 -65.3(2)
C30 C29 C34 O13 178.97(14)
C28 C29 C34 O13 2.0(2)
C30 C29 C34 C33 6.1(2)
C28 C29 C34 C33 -170.84(15)
C32 C33 C34 O13 179.43(14)
C35 C33 C34 O13 -12.5(2)
C32 C33 C34 C29 -7.9(2)
C35 C33 C34 C29 160.15(15)
C32 C33 C35 C1 81.16(18)
C34 C33 C35 C1 -86.88(19)
C2 C1 C35 C33 -4.3(2)
C6 C1 C35 C33 175.47(14)
C4 C3 C36 C39 6.8(2)
C2 C3 C36 C39 -177.11(15)
C4 C3 C36 C37 -112.62(17)
C2 C3 C36 C37 63.51(19)
C4 C3 C36 C38 128.03(17)
C2 C3 C36 C38 -55.8(2)
C11 C10 C40 C43 -178.01(15)
C9 C10 C40 C43 -4.0(2)
C11 C10 C40 C41 60.6(2)
C9 C10 C40 C41 -125.44(17)
C11 C10 C40 C42 -59.2(2)
C9 C10 C40 C42 114.76(18)
C16 C17 C44 C47 139.5(2)
C18 C17 C44 C47 -45.4(2)
C16 C17 C44 C46 19.5(2)
C18 C17 C44 C46 -165.43(18)
C16 C17 C44 C45 -98.9(2)
C18 C17 C44 C45 76.2(2)
C23 C24 C48 C51 -2.6(3)
C25 C24 C48 C51 178.57(17)
C23 C24 C48 C49 -122.19(18)
C25 C24 C48 C49 59.0(2)
C23 C24 C48 C50 118.23(19)
C25 C24 C48 C50 -60.6(2)
C30 C31 C52 C53 -99.9(2)
C32 C31 C52 C53 79.5(3)
C30 C31 C52 C54 24.5(3)
C32 C31 C52 C54 -156.1(2)
C30 C31 C52 C55 140.0(2)
C32 C31 C52 C55 -40.5(2)
C6 O1 C56 C57 140.95(14)
C58 O3 C57 O2 2.1(3)
C58 O3 C57 C56 -177.87(14)
O1 C56 C57 O2 1.4(2)
O1 C56 C57 O3 -178.69(13)
C57 O3 C58 C59 66.6(2)
C57 O3 C58 C61 -59.0(2)
C57 O3 C58 C60 -175.05(17)
C13 O4 C62 C63 -99.40(17)
C64 O6 C63 O5 -4.6(3)
C64 O6 C63 C62 174.70(14)
O4 C62 C63 O5 5.3(3)
O4 C62 C63 O6 -174.06(14)
C63 O6 C64 C65 60.4(2)
C63 O6 C64 C67 178.63(15)
C63 O6 C64 C66 -64.1(2)
C20 O7 C68 C69 179.09(13)
C70 O9 C69 O8 -5.9(3)
C70 O9 C69 C68 173.45(15)
O7 C68 C69 O8 -172.35(15)
O7 C68 C69 O9 8.3(2)
C69 O9 C70 C71 -57.2(2)
C69 O9 C70 C73 67.0(2)
C69 O9 C70 C72 -174.29(17)
C27 O10 C74 C75 -109.86(16)
C76 O12 C75 O11 4.4(3)
C76 O12 C75 C74 -176.86(17)
O10 C74 C75 O11 6.7(3)
O10 C74 C75 O12 -171.93(15)
C75 O12 C76 C78 -64.2(3)
C75 O12 C76 C77 177.1(2)
C75 O12 C76 C79 58.3(3)
C34 O13 C80 C81 -104.95(16)
C82 O15 C81 O14 -0.4(3)
C82 O15 C81 C80 -179.36(14)
O13 C80 C81 O14 20.7(2)
O13 C80 C81 O15 -160.31(13)
C81 O15 C82 C83 -61.7(2)
C81 O15 C82 C84 62.6(2)
C81 O15 C82 C85 -179.74(16)
C91A C86A C87A C88A 0.2(2)
C92A C86A C87A C88A 180.0(2)
C86A C87A C88A C89A 0.5(2)
C87A C88A C89A C90A -1.0(4)
C88A C89A C90A C91A 0.9(5)
C87A C86A C91A C90A -0.4(4)
C92A C86A C91A C90A 179.9(3)
C89A C90A C91A C86A -0.2(5)
C91B C86B C87B C88B 0.0(3)
C92B C86B C87B C88B -180.0(3)
C86B C87B C88B C89B 0.1(3)
C87B C88B C89B C90B -0.3(6)
C88B C89B C90B C91B 0.5(8)
C87B C86B C91B C90B 0.2(6)
C92B C86B C91B C90B -179.9(5)
C89B C90B C91B C86B -0.4(8)
